data_7715153
loop_
_publ_author_name
'Zenno, Hikaru'
'Sekine, Yoshihiro'
'Zhang, Zhongyue'
'Hayami, Shinya'

_publ_section_title
;
 Solvation/desolvation induced reversible distortion change and switching
 between spin crossover and single molecular magnet behaviour in a
 cobalt(II) complex.
;
_journal_issue 13
_journal_name_full 'Dalton transactions (Cambridge, England : 2003)'
_journal_page_first 5861
_journal_page_last 5870
_journal_paper_doi 10.1039/d3dt03936f
_journal_volume 53
_journal_year 2024
_chemical_formula_moiety 'C44 H34 Co N6 O2, 2(Cl O4)'
_chemical_formula_sum 'C44 H34 Cl2 Co N6 O10'
_chemical_formula_weight 936.60
_space_group_crystal_system monoclinic
_space_group_IT_number 14
_space_group_name_Hall '-P 2ybc'
_space_group_name_H-M_alt 'P 1 21/c 1'
_atom_sites_solution_hydrogens geom
_atom_sites_solution_primary dual
_audit_creation_date 2023-07-13
_audit_creation_method
;
Olex2 1.3
(compiled 2020.11.12 svn.r5f609507 for OlexSys, GUI svn.r6408)
;
_audit_update_record
;
2023-10-21 deposited with the CCDC.	2024-01-22 downloaded from the CCDC.
;
_cell_angle_alpha 90
_cell_angle_beta 110.289(9)
_cell_angle_gamma 90
_cell_formula_units_Z 4
_cell_length_a 17.9555(15)
_cell_length_b 15.5934(11)
_cell_length_c 16.1013(13)
_cell_measurement_reflns_used 3249
_cell_measurement_temperature 300
_cell_measurement_theta_max 30.5330
_cell_measurement_theta_min 2.5560
_cell_volume 4228.5(6)
_computing_cell_refinement 'CrysAlisPro 1.171.40.15 (Rigaku OD, 2018)'
_computing_data_collection 'CrysAlisPro 1.171.40.15 (Rigaku OD, 2018)'
_computing_data_reduction 'CrysAlisPro 1.171.40.15 (Rigaku OD, 2018)'
_computing_molecular_graphics 'Olex2 1.3 (Dolomanov et al., 2009)'
_computing_publication_material 'Olex2 1.3 (Dolomanov et al., 2009)'
_computing_structure_refinement 'SHELXL 2014/7 (Sheldrick, 2015)'
_computing_structure_solution 'SHELXT 2014/5 (Sheldrick, 2014)'
_diffrn_ambient_environment air
_diffrn_ambient_temperature 300
_diffrn_detector 'CCD plate'
_diffrn_detector_type HyPix
_diffrn_measured_fraction_theta_full 0.999
_diffrn_measured_fraction_theta_max 0.998
_diffrn_measurement_details
;
List of Runs (angles in degrees, time in seconds):

  # Type    Start    End  Width  t~exp~   \w     \q     \k     \f   Frames
#--------------------------------------------------------------------------
  1  \w    -82.00 -17.00   0.50   10.00    --   -8.15 -19.00 -60.00  130
  2  \w    -47.00 -13.00   0.50   10.00    --   -8.15 -57.00  90.00   68
  3  \w    -29.00  -1.00   0.50   10.00    --   -8.15  77.00  60.00   56
  4  \w     -3.00  52.00   0.50   10.00    --    8.47  57.00  90.00  110
  5  \w    -13.00  19.00   0.50   10.00    --    8.47 -77.00-150.00   64
  6  \w     21.00  50.00   0.50   10.00    --    8.47  57.00 -30.00   58
;
_diffrn_measurement_device 'four-circle diffractometer'
_diffrn_measurement_device_type 'XtaLAB Synergy R, DW system, HyPix'
_diffrn_measurement_method '\w scans'
_diffrn_orient_matrix_type 'CrysAlisPro convention (1999,Acta A55,543-557)'
_diffrn_orient_matrix_UB_11 0.0326920000
_diffrn_orient_matrix_UB_12 -0.0288130000
_diffrn_orient_matrix_UB_13 0.0125152000
_diffrn_orient_matrix_UB_21 -0.0263231000
_diffrn_orient_matrix_UB_22 -0.0349537000
_diffrn_orient_matrix_UB_23 -0.0153656000
_diffrn_orient_matrix_UB_31 0.0030651000
_diffrn_orient_matrix_UB_32 0.0042833000
_diffrn_orient_matrix_UB_33 -0.0425820000
_diffrn_radiation_monochromator mirror
_diffrn_radiation_probe x-ray
_diffrn_radiation_type 'Mo K\a'
_diffrn_radiation_wavelength 0.71073
_diffrn_reflns_av_R_equivalents 0.0971
_diffrn_reflns_av_unetI/netI 0.1132
_diffrn_reflns_Laue_measured_fraction_full 0.999
_diffrn_reflns_Laue_measured_fraction_max 0.998
_diffrn_reflns_limit_h_max 21
_diffrn_reflns_limit_h_min -22
_diffrn_reflns_limit_k_max 19
_diffrn_reflns_limit_k_min -18
_diffrn_reflns_limit_l_max 20
_diffrn_reflns_limit_l_min -18
_diffrn_reflns_number 26132
_diffrn_reflns_point_group_measured_fraction_full 0.999
_diffrn_reflns_point_group_measured_fraction_max 0.998
_diffrn_reflns_theta_full 25.242
_diffrn_reflns_theta_max 26.372
_diffrn_reflns_theta_min 2.419
_diffrn_source 'Rotating-anode X-ray tube'
_diffrn_source_type 'Rigaku (Mo) X-ray Source'
_exptl_absorpt_coefficient_mu 0.599
_exptl_absorpt_correction_T_max 1.00000
_exptl_absorpt_correction_T_min 0.64252
_exptl_absorpt_correction_type multi-scan
_exptl_absorpt_process_details
;
CrysAlisPro 1.171.40.15 (Rigaku Oxford Diffraction, 2018)
Empirical absorption correction using spherical harmonics,
 implemented in SCALE3 ABSPACK scaling algorithm.
;
_exptl_crystal_colour 'clear light orange'
_exptl_crystal_colour_lustre clear
_exptl_crystal_colour_modifier light
_exptl_crystal_colour_primary orange
_exptl_crystal_density_diffrn 1.471
_exptl_crystal_description plate
_exptl_crystal_F_000 1924
_exptl_crystal_size_max 0.05
_exptl_crystal_size_mid 0.01
_exptl_crystal_size_min 0.01
_refine_diff_density_max 1.091
_refine_diff_density_min -0.458
_refine_diff_density_rms 0.081
_refine_ls_extinction_method none
_refine_ls_goodness_of_fit_ref 1.016
_refine_ls_hydrogen_treatment constr
_refine_ls_matrix_type full
_refine_ls_number_parameters 570
_refine_ls_number_reflns 8628
_refine_ls_number_restraints 0
_refine_ls_restrained_S_all 1.016
_refine_ls_R_factor_all 0.1723
_refine_ls_R_factor_gt 0.0849
_refine_ls_shift/su_max 0.001
_refine_ls_shift/su_mean 0.000
_refine_ls_structure_factor_coef Fsqd
_refine_ls_weighting_details 'w=1/[\s^2^(Fo^2^)+(0.1296P)^2^+0.5128P] where P=(Fo^2^+2Fc^2^)/3'
_refine_ls_weighting_scheme calc
_refine_ls_wR_factor_gt 0.2106
_refine_ls_wR_factor_ref 0.2540
_reflns_Friedel_coverage 0.000
_reflns_number_gt 4281
_reflns_number_total 8628
_reflns_threshold_expression 'I > 2\s(I)'
_cod_data_source_file d3dt03936f2.cif
_cod_data_source_block 220719_phometerpycoclo4_300k_110k_1_300_00
_cod_depositor_comments 'Adding full bibliography for 7715150--7715153.cif.'
_cod_database_code 7715153
_shelx_shelxl_version_number 2014/7
_chemical_oxdiff_formula 'C H N O Co Cl'
_shelx_space_group_comment
;
The symmetry employed for this shelxl refinement is uniquely defined
by the following loop, which should always be used as a source of
symmetry information in preference to the above space-group names.
They are only intended as comments.
;
_shelx_estimated_absorpt_t_max 0.994
_shelx_estimated_absorpt_t_min 0.971
_reflns_odcompleteness_completeness 99.77
_reflns_odcompleteness_iscentric 1
_reflns_odcompleteness_theta 26.32
_olex2_refinement_description
;
1. Fixed Uiso
 At 1.2 times of:
  All C(H) groups
 At 1.5 times of:
  All C(H,H,H) groups
2.a Aromatic/amide H refined with riding coordinates:
 C29(H29), C26(H26), C40(H40), C9(H9), C25(H25), C23(H23), C39(H39), C31(H31),
 C7(H7), C12(H12), C42(H42), C24(H24), C43(H43), C15(H15), C1(H1), C4(H4),
 C3(H3), C21(H21), C2(H2), C13(H13), C37(H37), C34(H34), C14(H14), C20(H20),
 C36(H36), C17(H17), C18(H18), C35(H35)
2.b Idealised Me refined as rotating group:
 C44(H44A,H44B,H44C), C22(H22A,H22B,H22C)
;
_olex2_submission_special_instructions 'No special instructions were received'
_oxdiff_exptl_absorpt_empirical_details
;
Empirical correction (ABSPACK) includes:
- Absorption correction using spherical harmonics
- Frame scaling
;
_oxdiff_exptl_absorpt_empirical_full_max 2.261
_oxdiff_exptl_absorpt_empirical_full_min 0.578

loop_
_space_group_symop_operation_xyz
'x, y, z'
'-x, y+1/2, -z+1/2'
'-x, -y, -z'
'x, -y-1/2, z-1/2'

loop_
_atom_site_label
_atom_site_type_symbol
_atom_site_fract_x
_atom_site_fract_y
_atom_site_fract_z
_atom_site_U_iso_or_equiv
_atom_site_adp_type
_atom_site_occupancy
_atom_site_site_symmetry_order
_atom_site_calc_flag
_atom_site_refinement_flags_posn
_atom_site_refinement_flags_adp
_atom_site_refinement_flags_occupancy
_atom_site_disorder_assembly
_atom_site_disorder_group
Co1 Co 0.26261(4) 0.36326(5) 0.73321(5) 0.0489(3) Uani 1 1 d . . . . .
Cl1 Cl 0.50505(10) 0.58824(13) 0.70794(13) 0.0798(5) Uani 1 1 d . . . . .
O2 O -0.3458(2) 0.3918(3) 0.6212(3) 0.0721(12) Uani 1 1 d . . . . .
N5 N 0.1399(3) 0.3686(3) 0.6872(3) 0.0497(11) Uani 1 1 d . . . . .
N2 N 0.3838(3) 0.3616(3) 0.7939(3) 0.0480(11) Uani 1 1 d . . . . .
N4 N 0.2254(3) 0.2308(3) 0.7292(3) 0.0470(11) Uani 1 1 d . . . . .
N3 N 0.3081(3) 0.3419(3) 0.6281(3) 0.0524(12) Uani 1 1 d . . . . .
N6 N 0.2355(3) 0.4951(3) 0.6961(3) 0.0621(13) Uani 1 1 d . . . . .
N1 N 0.2797(3) 0.3839(3) 0.8711(3) 0.0572(12) Uani 1 1 d . . . . .
C27 C 0.1474(3) 0.2184(3) 0.7126(3) 0.0452(13) Uani 1 1 d . . . . .
O5 O 0.4455(3) 0.5329(4) 0.6547(3) 0.0991(17) Uani 1 1 d . . . . .
C28 C 0.0985(3) 0.2969(4) 0.6905(3) 0.0478(13) Uani 1 1 d . . . . .
C11 C 0.3873(3) 0.3361(3) 0.6515(4) 0.0493(13) Uani 1 1 d . . . . .
C32 C 0.1034(3) 0.4437(4) 0.6661(4) 0.0538(14) Uani 1 1 d . . . . .
C29 C 0.0171(3) 0.3015(4) 0.6732(4) 0.0528(14) Uani 1 1 d . . . . .
H29 H -0.0113 0.2521 0.6749 0.063 Uiso 1 1 calc R U . . .
C6 C 0.4158(3) 0.3766(4) 0.8809(4) 0.0526(14) Uani 1 1 d . . . . .
C26 C 0.1170(4) 0.1381(4) 0.7144(4) 0.0594(15) Uani 1 1 d . . . . .
H26 H 0.0630 0.1312 0.7038 0.071 Uiso 1 1 calc R U . . .
C38 C -0.1083(3) 0.3856(4) 0.6419(4) 0.0513(14) Uani 1 1 d . . . . .
C30 C -0.0217(3) 0.3798(4) 0.6533(4) 0.0488(14) Uani 1 1 d . . . . .
C10 C 0.4312(3) 0.3482(3) 0.7464(4) 0.0488(13) Uani 1 1 d . . . . .
C40 C -0.2170(4) 0.3389(4) 0.6853(4) 0.0613(16) Uani 1 1 d . . . . .
H40 H -0.2352 0.3066 0.7229 0.074 Uiso 1 1 calc R U . . .
C5 C 0.3565(4) 0.3897(4) 0.9245(4) 0.0539(14) Uani 1 1 d . . . . .
C41 C -0.2692(3) 0.3916(4) 0.6220(4) 0.0555(15) Uani 1 1 d . . . . .
C9 C 0.5139(4) 0.3468(4) 0.7870(4) 0.0576(15) Uani 1 1 d . . . . .
H9 H 0.5456 0.3356 0.7532 0.069 Uiso 1 1 calc R U . . .
C25 C 0.1664(4) 0.0677(4) 0.7318(4) 0.0647(17) Uani 1 1 d . . . . .
H25 H 0.1465 0.0129 0.7340 0.078 Uiso 1 1 calc R U . . .
C33 C 0.1580(4) 0.5161(4) 0.6659(4) 0.0573(15) Uani 1 1 d . . . . .
C8 C 0.5495(3) 0.3619(4) 0.8775(4) 0.0579(15) Uani 1 1 d . . . . .
C23 C 0.2731(4) 0.1616(4) 0.7449(4) 0.0544(15) Uani 1 1 d . . . . .
H23 H 0.3270 0.1694 0.7555 0.065 Uiso 1 1 calc R U . . .
C39 C -0.1385(4) 0.3343(4) 0.6927(4) 0.0602(15) Uani 1 1 d . . . . .
H39 H -0.1051 0.2958 0.7326 0.072 Uiso 1 1 calc R U . . .
C31 C 0.0233(3) 0.4517(4) 0.6492(4) 0.0561(15) Uani 1 1 d . . . . .
H31 H -0.0010 0.5050 0.6352 0.067 Uiso 1 1 calc R U . . .
O1 O 0.8799(3) 0.3890(5) 1.0578(4) 0.131(2) Uani 1 1 d . . . . .
C7 C 0.4983(4) 0.3776(4) 0.9239(4) 0.0615(16) Uani 1 1 d . . . . .
H7 H 0.5192 0.3889 0.9843 0.074 Uiso 1 1 calc R U . . .
C12 C 0.4223(4) 0.3223(4) 0.5884(4) 0.0667(17) Uani 1 1 d . . . . .
H12 H 0.4772 0.3173 0.6059 0.080 Uiso 1 1 calc R U . . .
C42 C -0.2407(4) 0.4417(4) 0.5697(4) 0.0646(17) Uani 1 1 d . . . . .
H42 H -0.2750 0.4773 0.5272 0.078 Uiso 1 1 calc R U . . .
C24 C 0.2451(4) 0.0800(4) 0.7458(4) 0.0564(15) Uani 1 1 d . . . . .
H24 H 0.2795 0.0334 0.7559 0.068 Uiso 1 1 calc R U . . .
C43 C -0.1603(4) 0.4393(4) 0.5800(4) 0.0666(17) Uani 1 1 d . . . . .
H43 H -0.1414 0.4741 0.5448 0.080 Uiso 1 1 calc R U . . .
C16 C 0.6363(4) 0.3630(4) 0.9212(4) 0.0673(17) Uani 1 1 d . . . . .
C15 C 0.2636(4) 0.3345(4) 0.5413(4) 0.0657(17) Uani 1 1 d . . . . .
H15 H 0.2086 0.3377 0.5243 0.079 Uiso 1 1 calc R U . . .
O3 O 0.5760(3) 0.5387(5) 0.7475(5) 0.129(2) Uani 1 1 d . . . . .
C1 C 0.2233(4) 0.3907(4) 0.9079(5) 0.0717(18) Uani 1 1 d . . . . .
H1 H 0.1703 0.3863 0.8717 0.086 Uiso 1 1 calc R U . . .
C4 C 0.3770(4) 0.4049(4) 1.0154(4) 0.0661(17) Uani 1 1 d . . . . .
H4 H 0.4299 0.4107 1.0515 0.079 Uiso 1 1 calc R U . . .
C3 C 0.3171(5) 0.4111(4) 1.0504(4) 0.0731(19) Uani 1 1 d . . . . .
H3 H 0.3296 0.4203 1.1108 0.088 Uiso 1 1 calc R U . . .
O6 O 0.4823(4) 0.6251(6) 0.7730(5) 0.146(3) Uani 1 1 d . . . . .
C21 C 0.6869(4) 0.3811(4) 0.8756(5) 0.0708(18) Uani 1 1 d . . . . .
H21 H 0.6659 0.3886 0.8146 0.085 Uiso 1 1 calc R U . . .
O4 O 0.5231(4) 0.6512(4) 0.6532(5) 0.125(2) Uani 1 1 d . . . . .
C2 C 0.2411(5) 0.4038(5) 0.9976(5) 0.078(2) Uani 1 1 d . . . . .
H2 H 0.2007 0.4076 1.0211 0.094 Uiso 1 1 calc R U . . .
O8 O 0.0931(4) 0.2088(6) 0.5086(4) 0.143(3) Uani 1 1 d . . . . .
C13 C 0.3774(5) 0.3160(5) 0.5017(5) 0.076(2) Uani 1 1 d . . . . .
H13 H 0.4008 0.3075 0.4590 0.091 Uiso 1 1 calc R U . . .
C37 C 0.2887(4) 0.5562(5) 0.6977(5) 0.080(2) Uani 1 1 d . . . . .
H37 H 0.3423 0.5420 0.7196 0.096 Uiso 1 1 calc R U . . .
C34 C 0.1338(4) 0.5974(5) 0.6354(5) 0.078(2) Uani 1 1 d . . . . .
H34 H 0.0800 0.6106 0.6135 0.093 Uiso 1 1 calc R U . . .
C19 C 0.8004(4) 0.3793(5) 1.0072(7) 0.093(3) Uani 1 1 d . . . . .
C14 C 0.2968(5) 0.3225(5) 0.4784(4) 0.079(2) Uani 1 1 d . . . . .
H14 H 0.2647 0.3186 0.4191 0.095 Uiso 1 1 calc R U . . .
C20 C 0.7682(4) 0.3884(5) 0.9187(6) 0.079(2) Uani 1 1 d . . . . .
H20 H 0.8008 0.3997 0.8861 0.095 Uiso 1 1 calc R U . . .
C36 C 0.2682(5) 0.6377(5) 0.6691(6) 0.090(2) Uani 1 1 d . . . . .
H36 H 0.3069 0.6781 0.6711 0.109 Uiso 1 1 calc R U . . .
C44 C -0.4014(4) 0.4468(6) 0.5586(5) 0.094(2) Uani 1 1 d . . . . .
H44A H -0.4080 0.4284 0.4996 0.141 Uiso 1 1 calc R U . . .
H44B H -0.3820 0.5046 0.5670 0.141 Uiso 1 1 calc R U . . .
H44C H -0.4516 0.4442 0.5674 0.141 Uiso 1 1 calc R U . . .
C17 C 0.6717(4) 0.3504(5) 1.0127(5) 0.095(3) Uani 1 1 d . . . . .
H17 H 0.6397 0.3363 1.0453 0.114 Uiso 1 1 calc R U . . .
C18 C 0.7519(5) 0.3582(7) 1.0560(7) 0.119(4) Uani 1 1 d . . . . .
H18 H 0.7737 0.3497 1.1168 0.143 Uiso 1 1 calc R U . . .
C35 C 0.1887(5) 0.6593(5) 0.6369(6) 0.095(3) Uani 1 1 d . . . . .
H35 H 0.1727 0.7145 0.6166 0.115 Uiso 1 1 calc R U . . .
O10 O 0.0558(5) 0.3473(6) 0.4703(6) 0.193(4) Uani 1 1 d . . . . .
Cl2 Cl 0.04974(14) 0.2567(2) 0.43292(16) 0.1198(9) Uani 1 1 d . . . . .
C22 C 0.9299(5) 0.4258(8) 1.0138(8) 0.151(5) Uani 1 1 d . . . . .
H22A H 0.9381 0.3846 0.9735 0.227 Uiso 1 1 calc R U . . .
H22B H 0.9801 0.4415 1.0570 0.227 Uiso 1 1 calc R U . . .
H22C H 0.9047 0.4759 0.9815 0.227 Uiso 1 1 calc R U . . .
O9 O -0.0279(6) 0.2366(7) 0.4026(10) 0.269(7) Uani 1 1 d . . . . .
O7 O 0.0873(9) 0.2647(9) 0.3792(5) 0.273(7) Uani 1 1 d . . . . .

loop_
_atom_site_aniso_label
_atom_site_aniso_U_11
_atom_site_aniso_U_22
_atom_site_aniso_U_33
_atom_site_aniso_U_23
_atom_site_aniso_U_13
_atom_site_aniso_U_12
Co1 0.0450(5) 0.0509(5) 0.0527(5) -0.0023(4) 0.0193(3) -0.0008(4)
Cl1 0.0614(11) 0.0835(13) 0.0917(12) -0.0089(11) 0.0229(9) -0.0133(10)
O2 0.049(3) 0.086(3) 0.081(3) 0.013(3) 0.022(2) 0.005(2)
N5 0.056(3) 0.041(3) 0.055(3) 0.000(2) 0.023(2) 0.004(2)
N2 0.056(3) 0.042(3) 0.047(3) -0.003(2) 0.020(2) -0.003(2)
N4 0.047(3) 0.049(3) 0.048(2) 0.003(2) 0.021(2) 0.002(2)
N3 0.057(3) 0.052(3) 0.048(3) 0.000(2) 0.018(2) -0.008(2)
N6 0.056(3) 0.050(3) 0.089(4) -0.002(3) 0.036(3) 0.000(3)
N1 0.059(3) 0.060(3) 0.059(3) -0.007(2) 0.030(3) -0.003(2)
C27 0.045(3) 0.047(3) 0.048(3) -0.001(2) 0.021(2) 0.003(3)
O5 0.080(3) 0.120(5) 0.093(3) -0.023(3) 0.023(3) -0.034(3)
C28 0.047(3) 0.048(3) 0.049(3) -0.001(3) 0.018(3) 0.001(3)
C11 0.056(4) 0.042(3) 0.056(3) -0.004(3) 0.027(3) -0.004(3)
C32 0.053(4) 0.050(4) 0.062(3) -0.004(3) 0.024(3) 0.000(3)
C29 0.051(4) 0.045(3) 0.063(3) -0.004(3) 0.022(3) 0.005(3)
C6 0.058(4) 0.048(3) 0.048(3) -0.005(3) 0.014(3) -0.011(3)
C26 0.046(3) 0.050(4) 0.086(4) 0.003(3) 0.027(3) 0.003(3)
C38 0.043(3) 0.054(3) 0.056(3) -0.004(3) 0.015(3) 0.001(3)
C30 0.049(3) 0.046(3) 0.053(3) -0.001(3) 0.020(3) 0.003(3)
C10 0.050(3) 0.043(3) 0.056(3) -0.001(2) 0.022(3) -0.003(3)
C40 0.059(4) 0.058(4) 0.071(4) 0.009(3) 0.028(3) 0.000(3)
C5 0.063(4) 0.049(3) 0.055(3) -0.008(3) 0.027(3) -0.010(3)
C41 0.043(3) 0.061(4) 0.061(3) 0.001(3) 0.015(3) 0.001(3)
C9 0.057(4) 0.050(4) 0.072(4) 0.002(3) 0.030(3) 0.003(3)
C25 0.073(5) 0.043(3) 0.084(4) 0.004(3) 0.035(4) 0.001(3)
C33 0.051(4) 0.043(3) 0.079(4) -0.003(3) 0.025(3) -0.002(3)
C8 0.052(4) 0.049(3) 0.073(4) 0.005(3) 0.021(3) -0.007(3)
C23 0.055(4) 0.058(4) 0.053(3) 0.002(3) 0.022(3) 0.012(3)
C39 0.052(4) 0.060(4) 0.069(4) 0.013(3) 0.021(3) 0.010(3)
C31 0.053(4) 0.048(3) 0.068(4) 0.002(3) 0.022(3) 0.010(3)
O1 0.052(3) 0.162(6) 0.149(5) 0.061(5) -0.001(3) -0.008(4)
C7 0.056(4) 0.069(4) 0.054(3) 0.000(3) 0.013(3) -0.011(3)
C12 0.070(4) 0.067(4) 0.075(4) -0.012(3) 0.039(4) -0.014(3)
C42 0.050(4) 0.077(5) 0.062(4) 0.016(3) 0.013(3) 0.017(3)
C24 0.058(4) 0.048(4) 0.068(4) 0.009(3) 0.029(3) 0.012(3)
C43 0.063(4) 0.075(4) 0.066(4) 0.020(3) 0.026(3) 0.021(4)
C16 0.057(4) 0.056(4) 0.081(4) 0.011(3) 0.013(3) -0.002(3)
C15 0.070(4) 0.069(4) 0.056(4) 0.006(3) 0.019(3) 0.001(3)
O3 0.074(4) 0.134(5) 0.163(6) 0.030(5) 0.020(4) 0.012(4)
C1 0.072(4) 0.076(5) 0.081(4) -0.015(4) 0.044(4) -0.012(4)
C4 0.077(4) 0.066(4) 0.059(4) -0.003(3) 0.029(3) -0.014(3)
C3 0.106(6) 0.072(5) 0.050(4) -0.018(3) 0.038(4) -0.018(4)
O6 0.112(5) 0.206(8) 0.120(5) -0.065(5) 0.041(4) -0.022(5)
C21 0.055(4) 0.058(4) 0.099(5) -0.002(4) 0.027(4) -0.001(3)
O4 0.129(5) 0.085(4) 0.160(6) 0.015(4) 0.051(5) -0.015(4)
C2 0.092(6) 0.091(5) 0.074(4) -0.019(4) 0.056(4) -0.010(4)
O8 0.119(5) 0.181(7) 0.112(5) 0.015(5) 0.021(4) 0.029(5)
C13 0.104(6) 0.073(5) 0.069(5) -0.006(4) 0.052(4) -0.013(4)
C37 0.053(4) 0.061(5) 0.132(6) 0.001(4) 0.039(4) -0.007(3)
C34 0.065(4) 0.061(4) 0.107(5) 0.002(4) 0.030(4) -0.001(4)
C19 0.048(5) 0.083(5) 0.131(7) 0.030(5) 0.010(5) -0.005(4)
C14 0.121(7) 0.070(5) 0.047(4) 0.000(3) 0.029(4) -0.010(5)
C20 0.059(5) 0.068(5) 0.112(6) -0.011(4) 0.031(4) -0.004(4)
C36 0.078(5) 0.055(4) 0.147(7) 0.004(5) 0.050(5) -0.014(4)
C44 0.048(4) 0.120(7) 0.106(5) 0.027(5) 0.016(4) 0.010(4)
C17 0.060(5) 0.123(7) 0.086(5) 0.050(5) 0.006(4) -0.005(4)
C18 0.065(5) 0.138(8) 0.126(7) 0.066(6) -0.002(5) -0.009(5)
C35 0.087(6) 0.047(4) 0.158(8) 0.017(5) 0.050(5) -0.004(4)
O10 0.163(8) 0.167(8) 0.201(9) -0.067(7) 0.003(6) 0.044(6)
Cl2 0.0777(16) 0.186(3) 0.0821(15) -0.0093(17) 0.0108(11) 0.0383(17)
C22 0.047(5) 0.183(12) 0.204(11) 0.063(9) 0.017(6) 0.009(6)
O9 0.114(7) 0.170(9) 0.395(16) -0.043(10) -0.076(9) 0.018(6)
O7 0.396(19) 0.355(17) 0.075(5) 0.029(7) 0.090(8) 0.035(14)

loop_
_atom_type_symbol
_atom_type_description
_atom_type_scat_dispersion_real
_atom_type_scat_dispersion_imag
_atom_type_scat_source
C C 0.0033 0.0016 'International Tables Vol C Tables 4.2.6.8 and 6.1.1.4'
H H 0.0000 0.0000 'International Tables Vol C Tables 4.2.6.8 and 6.1.1.4'
Cl Cl 0.1484 0.1585 'International Tables Vol C Tables 4.2.6.8 and 6.1.1.4'
Co Co 0.3494 0.9721 'International Tables Vol C Tables 4.2.6.8 and 6.1.1.4'
N N 0.0061 0.0033 'International Tables Vol C Tables 4.2.6.8 and 6.1.1.4'
O O 0.0106 0.0060 'International Tables Vol C Tables 4.2.6.8 and 6.1.1.4'

loop_
_geom_angle_atom_site_label_1
_geom_angle_atom_site_label_2
_geom_angle_atom_site_label_3
_geom_angle
_geom_angle_site_symmetry_1
_geom_angle_site_symmetry_3
_geom_angle_publ_flag
N5 Co1 N4 75.39(17) . . ?
N5 Co1 N3 111.91(18) . . ?
N5 Co1 N6 75.63(18) . . ?
N5 Co1 N1 96.69(18) . . ?
N2 Co1 N5 172.98(17) . . ?
N2 Co1 N4 105.50(17) . . ?
N2 Co1 N3 75.10(17) . . ?
N2 Co1 N6 104.19(19) . . ?
N2 Co1 N1 76.30(18) . . ?
N3 Co1 N4 91.51(16) . . ?
N3 Co1 N6 92.31(18) . . ?
N3 Co1 N1 151.41(19) . . ?
N6 Co1 N4 150.04(19) . . ?
N6 Co1 N1 94.64(19) . . ?
N1 Co1 N4 96.08(17) . . ?
O5 Cl1 O3 108.0(4) . . ?
O5 Cl1 O4 109.4(4) . . ?
O6 Cl1 O5 110.9(4) . . ?
O6 Cl1 O3 109.8(5) . . ?
O6 Cl1 O4 111.9(5) . . ?
O4 Cl1 O3 106.6(4) . . ?
C41 O2 C44 117.5(5) . . ?
C28 N5 Co1 119.0(4) . . ?
C32 N5 Co1 119.8(4) . . ?
C32 N5 C28 120.6(5) . . ?
C6 N2 Co1 119.7(4) . . ?
C6 N2 C10 119.8(5) . . ?
C10 N2 Co1 120.5(4) . . ?
C27 N4 Co1 115.6(4) . . ?
C27 N4 C23 118.2(5) . . ?
C23 N4 Co1 126.1(4) . . ?
C11 N3 Co1 116.5(3) . . ?
C11 N3 C15 118.2(5) . . ?
C15 N3 Co1 125.3(4) . . ?
C33 N6 Co1 116.1(4) . . ?
C37 N6 Co1 125.7(4) . . ?
C37 N6 C33 118.2(5) . . ?
C5 N1 Co1 114.4(3) . . ?
C1 N1 Co1 127.3(5) . . ?
C1 N1 C5 118.3(5) . . ?
N4 C27 C28 114.8(5) . . ?
N4 C27 C26 121.5(5) . . ?
C26 C27 C28 123.7(5) . . ?
N5 C28 C27 113.9(5) . . ?
N5 C28 C29 120.2(5) . . ?
C29 C28 C27 125.9(5) . . ?
N3 C11 C10 114.7(5) . . ?
N3 C11 C12 120.8(5) . . ?
C12 C11 C10 124.5(6) . . ?
N5 C32 C33 113.6(5) . . ?
N5 C32 C31 121.4(5) . . ?
C31 C32 C33 125.0(5) . . ?
C28 C29 H29 120.0 . . ?
C30 C29 C28 120.0(5) . . ?
C30 C29 H29 120.0 . . ?
N2 C6 C5 113.8(5) . . ?
N2 C6 C7 121.0(5) . . ?
C7 C6 C5 125.2(5) . . ?
C27 C26 H26 120.0 . . ?
C27 C26 C25 120.0(5) . . ?
C25 C26 H26 120.0 . . ?
C39 C38 C30 119.6(5) . . ?
C39 C38 C43 118.1(5) . . ?
C43 C38 C30 122.3(5) . . ?
C29 C30 C38 119.8(5) . . ?
C29 C30 C31 117.7(5) . . ?
C31 C30 C38 122.4(5) . . ?
N2 C10 C11 113.3(5) . . ?
N2 C10 C9 121.0(5) . . ?
C9 C10 C11 125.7(5) . . ?
C41 C40 H40 119.8 . . ?
C39 C40 H40 119.8 . . ?
C39 C40 C41 120.4(6) . . ?
N1 C5 C6 115.6(5) . . ?
N1 C5 C4 121.0(5) . . ?
C4 C5 C6 123.3(6) . . ?
O2 C41 C40 115.4(5) . . ?
O2 C41 C42 125.5(5) . . ?
C42 C41 C40 119.0(5) . . ?
C10 C9 H9 119.6 . . ?
C8 C9 C10 120.9(5) . . ?
C8 C9 H9 119.6 . . ?
C26 C25 H25 120.7 . . ?
C24 C25 C26 118.5(6) . . ?
C24 C25 H25 120.7 . . ?
N6 C33 C32 114.3(5) . . ?
N6 C33 C34 120.8(6) . . ?
C34 C33 C32 124.8(6) . . ?
C9 C8 C16 121.8(6) . . ?
C7 C8 C9 116.2(6) . . ?
C7 C8 C16 121.9(6) . . ?
N4 C23 H23 118.8 . . ?
N4 C23 C24 122.3(6) . . ?
C24 C23 H23 118.8 . . ?
C38 C39 H39 119.4 . . ?
C40 C39 C38 121.2(5) . . ?
C40 C39 H39 119.4 . . ?
C32 C31 C30 120.1(5) . . ?
C32 C31 H31 120.0 . . ?
C30 C31 H31 120.0 . . ?
C19 O1 C22 116.4(7) . . ?
C6 C7 H7 119.5 . . ?
C8 C7 C6 121.0(6) . . ?
C8 C7 H7 119.5 . . ?
C11 C12 H12 119.7 . . ?
C13 C12 C11 120.6(6) . . ?
C13 C12 H12 119.7 . . ?
C41 C42 H42 119.9 . . ?
C41 C42 C43 120.2(5) . . ?
C43 C42 H42 119.9 . . ?
C25 C24 C23 119.4(6) . . ?
C25 C24 H24 120.3 . . ?
C23 C24 H24 120.3 . . ?
C38 C43 C42 120.9(6) . . ?
C38 C43 H43 119.6 . . ?
C42 C43 H43 119.6 . . ?
C21 C16 C8 122.1(6) . . ?
C21 C16 C17 116.4(6) . . ?
C17 C16 C8 121.4(6) . . ?
N3 C15 H15 119.0 . . ?
N3 C15 C14 121.9(6) . . ?
C14 C15 H15 119.0 . . ?
N1 C1 H1 118.8 . . ?
N1 C1 C2 122.4(7) . . ?
C2 C1 H1 118.8 . . ?
C5 C4 H4 120.6 . . ?
C3 C4 C5 118.7(6) . . ?
C3 C4 H4 120.6 . . ?
C4 C3 H3 119.9 . . ?
C2 C3 C4 120.1(6) . . ?
C2 C3 H3 119.9 . . ?
C16 C21 H21 119.2 . . ?
C16 C21 C20 121.6(7) . . ?
C20 C21 H21 119.2 . . ?
C1 C2 H2 120.3 . . ?
C3 C2 C1 119.4(6) . . ?
C3 C2 H2 120.3 . . ?
C12 C13 H13 120.9 . . ?
C12 C13 C14 118.2(6) . . ?
C14 C13 H13 120.9 . . ?
N6 C37 H37 118.3 . . ?
N6 C37 C36 123.4(7) . . ?
C36 C37 H37 118.3 . . ?
C33 C34 H34 119.8 . . ?
C35 C34 C33 120.4(7) . . ?
C35 C34 H34 119.8 . . ?
O1 C19 C18 114.3(8) . . ?
C20 C19 O1 126.1(8) . . ?
C20 C19 C18 119.7(7) . . ?
C15 C14 C13 120.2(6) . . ?
C15 C14 H14 119.9 . . ?
C13 C14 H14 119.9 . . ?
C21 C20 H20 119.6 . . ?
C19 C20 C21 120.9(7) . . ?
C19 C20 H20 119.6 . . ?
C37 C36 H36 120.7 . . ?
C37 C36 C35 118.6(7) . . ?
C35 C36 H36 120.7 . . ?
O2 C44 H44A 109.5 . . ?
O2 C44 H44B 109.5 . . ?
O2 C44 H44C 109.5 . . ?
H44A C44 H44B 109.5 . . ?
H44A C44 H44C 109.5 . . ?
H44B C44 H44C 109.5 . . ?
C16 C17 H17 118.8 . . ?
C18 C17 C16 122.4(8) . . ?
C18 C17 H17 118.8 . . ?
C19 C18 H18 120.5 . . ?
C17 C18 C19 119.0(8) . . ?
C17 C18 H18 120.5 . . ?
C34 C35 C36 118.5(7) . . ?
C34 C35 H35 120.8 . . ?
C36 C35 H35 120.8 . . ?
O8 Cl2 O10 102.0(5) . . ?
O9 Cl2 O8 112.4(7) . . ?
O9 Cl2 O10 106.4(6) . . ?
O7 Cl2 O8 112.0(7) . . ?
O7 Cl2 O10 101.3(9) . . ?
O7 Cl2 O9 120.1(9) . . ?
O1 C22 H22A 109.5 . . ?
O1 C22 H22B 109.5 . . ?
O1 C22 H22C 109.5 . . ?
H22A C22 H22B 109.5 . . ?
H22A C22 H22C 109.5 . . ?
H22B C22 H22C 109.5 . . ?

loop_
_geom_bond_atom_site_label_1
_geom_bond_atom_site_label_2
_geom_bond_distance
_geom_bond_site_symmetry_2
_geom_bond_publ_flag
Co1 N5 2.068(5) . ?
Co1 N2 2.053(5) . ?
Co1 N4 2.164(5) . ?
Co1 N3 2.145(5) . ?
Co1 N6 2.148(5) . ?
Co1 N1 2.157(4) . ?
Cl1 O5 1.410(5) . ?
Cl1 O3 1.435(6) . ?
Cl1 O6 1.375(7) . ?
Cl1 O4 1.431(6) . ?
O2 C41 1.370(7) . ?
O2 C44 1.431(8) . ?
N5 C28 1.353(7) . ?
N5 C32 1.329(7) . ?
N2 C6 1.337(7) . ?
N2 C10 1.343(7) . ?
N4 C27 1.346(7) . ?
N4 C23 1.347(7) . ?
N3 C11 1.342(7) . ?
N3 C15 1.353(7) . ?
N6 C33 1.346(7) . ?
N6 C37 1.343(8) . ?
N1 C5 1.353(7) . ?
N1 C1 1.342(7) . ?
C27 C28 1.475(7) . ?
C27 C26 1.370(8) . ?
C28 C29 1.392(8) . ?
C11 C10 1.469(8) . ?
C11 C12 1.383(8) . ?
C32 C33 1.496(8) . ?
C32 C31 1.374(8) . ?
C29 H29 0.9300 . ?
C29 C30 1.386(7) . ?
C6 C5 1.478(8) . ?
C6 C7 1.402(8) . ?
C26 H26 0.9300 . ?
C26 C25 1.379(8) . ?
C38 C30 1.504(8) . ?
C38 C39 1.382(8) . ?
C38 C43 1.386(8) . ?
C30 C31 1.396(8) . ?
C10 C9 1.401(8) . ?
C40 H40 0.9300 . ?
C40 C41 1.389(8) . ?
C40 C39 1.374(8) . ?
C5 C4 1.401(8) . ?
C41 C42 1.373(8) . ?
C9 H9 0.9300 . ?
C9 C8 1.393(9) . ?
C25 H25 0.9300 . ?
C25 C24 1.367(8) . ?
C33 C34 1.375(9) . ?
C8 C7 1.391(9) . ?
C8 C16 1.470(9) . ?
C23 H23 0.9300 . ?
C23 C24 1.370(8) . ?
C39 H39 0.9300 . ?
C31 H31 0.9300 . ?
O1 C19 1.384(9) . ?
O1 C22 1.441(11) . ?
C7 H7 0.9300 . ?
C12 H12 0.9300 . ?
C12 C13 1.353(9) . ?
C42 H42 0.9300 . ?
C42 C43 1.394(8) . ?
C24 H24 0.9300 . ?
C43 H43 0.9300 . ?
C16 C21 1.380(9) . ?
C16 C17 1.402(10) . ?
C15 H15 0.9300 . ?
C15 C14 1.355(9) . ?
C1 H1 0.9300 . ?
C1 C2 1.383(9) . ?
C4 H4 0.9300 . ?
C4 C3 1.379(9) . ?
C3 H3 0.9300 . ?
C3 C2 1.339(9) . ?
C21 H21 0.9300 . ?
C21 C20 1.386(9) . ?
C2 H2 0.9300 . ?
O8 Cl2 1.410(7) . ?
C13 H13 0.9300 . ?
C13 C14 1.367(10) . ?
C37 H37 0.9300 . ?
C37 C36 1.359(10) . ?
C34 H34 0.9300 . ?
C34 C35 1.374(10) . ?
C19 C20 1.346(11) . ?
C19 C18 1.400(12) . ?
C14 H14 0.9300 . ?
C20 H20 0.9300 . ?
C36 H36 0.9300 . ?
C36 C35 1.381(11) . ?
C44 H44A 0.9600 . ?
C44 H44B 0.9600 . ?
C44 H44C 0.9600 . ?
C17 H17 0.9300 . ?
C17 C18 1.369(11) . ?
C18 H18 0.9300 . ?
C35 H35 0.9300 . ?
O10 Cl2 1.524(9) . ?
Cl2 O9 1.344(10) . ?
Cl2 O7 1.274(12) . ?
C22 H22A 0.9600 . ?
C22 H22B 0.9600 . ?
C22 H22C 0.9600 . ?

loop_
_geom_torsion_atom_site_label_1
_geom_torsion_atom_site_label_2
_geom_torsion_atom_site_label_3
_geom_torsion_atom_site_label_4
_geom_torsion
_geom_torsion_site_symmetry_1
_geom_torsion_site_symmetry_2
_geom_torsion_site_symmetry_3
_geom_torsion_site_symmetry_4
_geom_torsion_publ_flag
Co1 N5 C28 C27 -10.6(6) . . . . ?
Co1 N5 C28 C29 170.0(4) . . . . ?
Co1 N5 C32 C33 8.8(6) . . . . ?
Co1 N5 C32 C31 -169.2(4) . . . . ?
Co1 N2 C6 C5 2.4(6) . . . . ?
Co1 N2 C6 C7 -178.7(4) . . . . ?
Co1 N2 C10 C11 0.1(6) . . . . ?
Co1 N2 C10 C9 -179.9(4) . . . . ?
Co1 N4 C27 C28 6.2(5) . . . . ?
Co1 N4 C27 C26 -175.4(4) . . . . ?
Co1 N4 C23 C24 176.2(4) . . . . ?
Co1 N3 C11 C10 -2.0(6) . . . . ?
Co1 N3 C11 C12 180.0(5) . . . . ?
Co1 N3 C15 C14 178.9(5) . . . . ?
Co1 N6 C33 C32 1.8(7) . . . . ?
Co1 N6 C33 C34 -176.0(5) . . . . ?
Co1 N6 C37 C36 176.3(6) . . . . ?
Co1 N1 C5 C6 -3.0(6) . . . . ?
Co1 N1 C5 C4 178.7(4) . . . . ?
Co1 N1 C1 C2 179.9(5) . . . . ?
O2 C41 C42 C43 176.4(6) . . . . ?
N5 C28 C29 C30 -0.7(8) . . . . ?
N5 C32 C33 N6 -6.7(7) . . . . ?
N5 C32 C33 C34 171.0(6) . . . . ?
N5 C32 C31 C30 -0.6(8) . . . . ?
N2 C6 C5 N1 0.5(7) . . . . ?
N2 C6 C5 C4 178.8(5) . . . . ?
N2 C6 C7 C8 -0.8(9) . . . . ?
N2 C10 C9 C8 -2.1(8) . . . . ?
N4 C27 C28 N5 2.4(6) . . . . ?
N4 C27 C28 C29 -178.2(5) . . . . ?
N4 C27 C26 C25 -1.2(9) . . . . ?
N4 C23 C24 C25 -1.1(9) . . . . ?
N3 C11 C10 N2 1.3(7) . . . . ?
N3 C11 C10 C9 -178.8(5) . . . . ?
N3 C11 C12 C13 1.2(10) . . . . ?
N3 C15 C14 C13 1.1(11) . . . . ?
N6 C33 C34 C35 -1.4(11) . . . . ?
N6 C37 C36 C35 0.3(13) . . . . ?
N1 C5 C4 C3 2.1(9) . . . . ?
N1 C1 C2 C3 0.7(11) . . . . ?
C27 N4 C23 C24 -1.0(8) . . . . ?
C27 C28 C29 C30 179.9(5) . . . . ?
C27 C26 C25 C24 -0.9(9) . . . . ?
C28 N5 C32 C33 179.7(5) . . . . ?
C28 N5 C32 C31 1.6(8) . . . . ?
C28 C27 C26 C25 177.1(5) . . . . ?
C28 C29 C30 C38 -175.0(5) . . . . ?
C28 C29 C30 C31 1.6(8) . . . . ?
C11 N3 C15 C14 -0.8(9) . . . . ?
C11 C10 C9 C8 177.9(5) . . . . ?
C11 C12 C13 C14 -0.9(11) . . . . ?
C32 N5 C28 C27 178.5(5) . . . . ?
C32 N5 C28 C29 -1.0(8) . . . . ?
C32 C33 C34 C35 -179.0(7) . . . . ?
C29 C30 C31 C32 -1.0(8) . . . . ?
C6 N2 C10 C11 -177.7(5) . . . . ?
C6 N2 C10 C9 2.3(8) . . . . ?
C6 C5 C4 C3 -176.1(6) . . . . ?
C26 C27 C28 N5 -176.0(5) . . . . ?
C26 C27 C28 C29 3.5(9) . . . . ?
C26 C25 C24 C23 2.0(9) . . . . ?
C38 C30 C31 C32 175.5(5) . . . . ?
C30 C38 C39 C40 178.8(6) . . . . ?
C30 C38 C43 C42 178.4(6) . . . . ?
C10 N2 C6 C5 -179.8(5) . . . . ?
C10 N2 C6 C7 -0.9(8) . . . . ?
C10 C11 C12 C13 -176.6(6) . . . . ?
C10 C9 C8 C7 0.4(8) . . . . ?
C10 C9 C8 C16 -178.3(5) . . . . ?
C40 C41 C42 C43 0.2(10) . . . . ?
C5 N1 C1 C2 0.5(10) . . . . ?
C5 C6 C7 C8 177.9(6) . . . . ?
C5 C4 C3 C2 -0.9(10) . . . . ?
C41 C40 C39 C38 4.3(10) . . . . ?
C41 C42 C43 C38 1.0(10) . . . . ?
C9 C8 C7 C6 1.0(9) . . . . ?
C9 C8 C16 C21 24.6(9) . . . . ?
C9 C8 C16 C17 -159.2(7) . . . . ?
C33 N6 C37 C36 -1.2(11) . . . . ?
C33 C32 C31 C30 -178.5(5) . . . . ?
C33 C34 C35 C36 0.4(13) . . . . ?
C8 C16 C21 C20 175.0(6) . . . . ?
C8 C16 C17 C18 -174.4(8) . . . . ?
C23 N4 C27 C28 -176.3(4) . . . . ?
C23 N4 C27 C26 2.1(8) . . . . ?
C39 C38 C30 C29 34.3(8) . . . . ?
C39 C38 C30 C31 -142.2(6) . . . . ?
C39 C38 C43 C42 0.4(9) . . . . ?
C39 C40 C41 O2 -179.4(6) . . . . ?
C39 C40 C41 C42 -2.8(9) . . . . ?
C31 C32 C33 N6 171.3(5) . . . . ?
C31 C32 C33 C34 -11.0(10) . . . . ?
O1 C19 C20 C21 -176.8(7) . . . . ?
O1 C19 C18 C17 177.5(8) . . . . ?
C7 C6 C5 N1 -178.3(6) . . . . ?
C7 C6 C5 C4 0.0(9) . . . . ?
C7 C8 C16 C21 -154.0(6) . . . . ?
C7 C8 C16 C17 22.2(10) . . . . ?
C12 C11 C10 N2 179.2(6) . . . . ?
C12 C11 C10 C9 -0.8(9) . . . . ?
C12 C13 C14 C15 -0.3(11) . . . . ?
C43 C38 C30 C29 -143.7(6) . . . . ?
C43 C38 C30 C31 39.8(8) . . . . ?
C43 C38 C39 C40 -3.1(9) . . . . ?
C16 C8 C7 C6 179.7(6) . . . . ?
C16 C21 C20 C19 -1.0(11) . . . . ?
C16 C17 C18 C19 -0.1(15) . . . . ?
C15 N3 C11 C10 177.7(5) . . . . ?
C15 N3 C11 C12 -0.4(8) . . . . ?
C1 N1 C5 C6 176.5(5) . . . . ?
C1 N1 C5 C4 -1.9(9) . . . . ?
C4 C3 C2 C1 -0.4(11) . . . . ?
C21 C16 C17 C18 2.0(12) . . . . ?
C37 N6 C33 C32 179.6(6) . . . . ?
C37 N6 C33 C34 1.8(9) . . . . ?
C37 C36 C35 C34 0.1(13) . . . . ?
C20 C19 C18 C17 -2.4(14) . . . . ?
C44 O2 C41 C40 178.4(6) . . . . ?
C44 O2 C41 C42 2.0(10) . . . . ?
C17 C16 C21 C20 -1.4(10) . . . . ?
C18 C19 C20 C21 3.0(13) . . . . ?
C22 O1 C19 C20 10.9(14) . . . . ?
C22 O1 C19 C18 -168.9(9) . . . . ?
